data_2203608
loop_
_publ_author_name
'Huo, Li-Hua'
'Gao, Shan'
'Liu, Ji-Wei'
'Li, Jing'
'Zhao, Hui'
'Zhao, Jing-Gui'

_publ_section_title
;
 Dichloro(methanol-\k<i>O</i>)[3-methoxysalicylaldehyde
 (4-methoxybenzoyl)hydrazonato-\k^3^<i>O,O</i>',<i>N</i>]iron(III)
 methanol solvate
;
_journal_issue 5
_journal_name_full 'Acta Crystallographica Section E'
_journal_page_first m673
_journal_page_last m675
_journal_paper_doi 10.1107/S160053680400950X
_journal_volume 60
_journal_year 2004
_chemical_formula_iupac '[Fe (C16 H15 N2 O4) Cl2 (C H4 O)], C H4 O'
_chemical_formula_moiety 'C17 H19 Cl2 Fe N2 O5, C H4 O'
_chemical_formula_sum 'C18 H23 Cl2 Fe N2 O6'
_chemical_formula_weight 490.13
_chemical_name_systematic
;
Dichloro(methanol-\kO)[3-methoxysalicylaldehyde
(4-methoxybenzoyl)hydrazonato-\k^3^O,O',N]iron(III) methanol solvate
;
_space_group_IT_number 14
_symmetry_cell_setting monoclinic
_symmetry_space_group_name_Hall '-P 2ybc'
_symmetry_space_group_name_H-M 'P 1 21/c 1'
_atom_sites_solution_hydrogens geom
_atom_sites_solution_primary direct
_atom_sites_solution_secondary difmap
_audit_creation_method SHELXL-97
_cell_angle_alpha 90.00
_cell_angle_beta 105.42(3)
_cell_angle_gamma 90.00
_cell_formula_units_Z 4
_cell_length_a 17.226(3)
_cell_length_b 10.622(2)
_cell_length_c 12.096(2)
_cell_measurement_reflns_used 12723
_cell_measurement_temperature 293(2)
_cell_measurement_theta_max 27.4
_cell_measurement_theta_min 3.0
_cell_volume 2133.6(7)
_computing_cell_refinement RAPID-AUTO
_computing_data_collection 'RAPID-AUTO (Rigaku, 1998)'
_computing_data_reduction 'CrystalStructure (Rigaku/MSC, 2002)'
_computing_molecular_graphics 'ORTEPII (Johnson, 1976)'
_computing_publication_material SHELXL97
_computing_structure_refinement 'SHELXL97 (Sheldrick, 1997)'
_computing_structure_solution 'SHELXS97 (Sheldrick, 1997)'
_diffrn_ambient_temperature 293(2)
_diffrn_detector_area_resol_mean 10
_diffrn_measured_fraction_theta_full 0.97
_diffrn_measured_fraction_theta_max 0.97
_diffrn_measurement_device_type 'Rigaku R-AXIS RAPID'
_diffrn_measurement_method \w
_diffrn_radiation_monochromator graphite
_diffrn_radiation_source 'fine-focus sealed tube'
_diffrn_radiation_type MoK\a
_diffrn_radiation_wavelength 0.71073
_diffrn_reflns_av_R_equivalents 0.081
_diffrn_reflns_av_sigmaI/netI 0.082
_diffrn_reflns_limit_h_max 22
_diffrn_reflns_limit_h_min -22
_diffrn_reflns_limit_k_max 13
_diffrn_reflns_limit_k_min -13
_diffrn_reflns_limit_l_max 15
_diffrn_reflns_limit_l_min -15
_diffrn_reflns_number 12872
_diffrn_reflns_theta_full 27.5
_diffrn_reflns_theta_max 27.5
_diffrn_reflns_theta_min 3.1
_diffrn_standards_decay_% 0
_diffrn_standards_interval_count 0
_diffrn_standards_interval_time 0
_diffrn_standards_number 0
_exptl_absorpt_coefficient_mu 0.994
_exptl_absorpt_correction_T_max 0.857
_exptl_absorpt_correction_T_min 0.710
_exptl_absorpt_correction_type multi-scan
_exptl_absorpt_process_details '(ABSCOR; Higashi, 1995)'
_exptl_crystal_colour Black
_exptl_crystal_density_diffrn 1.526
_exptl_crystal_description Prism
_exptl_crystal_F_000 1012
_exptl_crystal_size_max 0.37
_exptl_crystal_size_mid 0.23
_exptl_crystal_size_min 0.16
_refine_diff_density_max 0.64
_refine_diff_density_min -0.38
_refine_ls_extinction_method none
_refine_ls_goodness_of_fit_ref 1.02
_refine_ls_hydrogen_treatment mixed
_refine_ls_matrix_type full
_refine_ls_number_parameters 272
_refine_ls_number_reflns 4757
_refine_ls_number_restraints 3
_refine_ls_restrained_S_all 1.02
_refine_ls_R_factor_all 0.123
_refine_ls_R_factor_gt 0.065
_refine_ls_shift/su_max 0.001
_refine_ls_shift/su_mean 0.000
_refine_ls_structure_factor_coef Fsqd
_refine_ls_weighting_details 'calc w = 1/[\s^2^(Fo^2^)+(0.0998P)^2^] where P = (Fo^2^+2Fc^2^)/3'
_refine_ls_weighting_scheme calc
_refine_ls_wR_factor_gt 0.153
_refine_ls_wR_factor_ref 0.187
_reflns_number_gt 2849
_reflns_number_total 4757
_reflns_threshold_expression I>2\s(I)
_cod_data_source_file hb6037.cif
_cod_data_source_block I
_cod_depositor_comments
;
The following automatic conversions were performed:
'_symmetry_cell_setting' value 'Monoclinic' changed to 'monoclinic'
according to '/home/saulius/struct/CIF-dictionaries/cif_core.dic'
dictionary named 'cif_core.dic' version 2.4.1 from
2010-06-29.

'_exptl_absorpt_correction_type' value 'Multi-scan' changed
to 'multi-scan' according to
'/home/saulius/struct/CIF-dictionaries/cif_core.dic' dictionary named
'cif_core.dic' version 2.4.1 from 2010-06-29.

Automatic conversion script
Id: cif_fix_enum 1527 2010-12-29 10:47:43Z saulius 

The following automatic conversions were performed:

'_symmetry_cell_setting' value 'Monoclinic' changed to 'monoclinic'
according to /home/saulius/struct/CIF-dictionaries/cif_core.dic
dictionary named 'cif_core.dic' version 2.4.1 from
2010-06-29.

'_exptl_absorpt_correction_type' value 'Multi-scan'
changed to 'multi-scan' according to
/home/saulius/struct/CIF-dictionaries/cif_core.dic dictionary named
'cif_core.dic' version 2.4.1 from 2010-06-29.

Automatic conversion script
Id: cif_fix_values 1715 2011-07-08 13:25:40Z adriana 
;
_cod_original_sg_symbol_H-M 'P 21/c'
_cod_database_code 2203608
_cod_database_fobs_code 2203608

loop_
_symmetry_equiv_pos_as_xyz
'x, y, z'
'-x, y+1/2, -z+1/2'
'-x, -y, -z'
'x, -y-1/2, z-1/2'

loop_
_atom_site_label
_atom_site_fract_x
_atom_site_fract_y
_atom_site_fract_z
_atom_site_U_iso_or_equiv
_atom_site_adp_type
_atom_site_calc_flag
_atom_site_refinement_flags
_atom_site_occupancy
_atom_site_type_symbol
Fe1 0.74674(4) 0.19978(6) 0.03200(5) 0.0353(2) Uani d . 1 Fe
Cl1 0.66140(8) 0.20190(10) -0.14449(9) 0.0484(3) Uani d . 1 Cl
Cl2 0.82587(9) 0.03990(10) -0.00130(10) 0.0569(4) Uani d . 1 Cl
N1 0.8045(2) 0.1964(3) 0.2116(3) 0.0318(8) Uani d . 1 N
N2 0.7746(2) 0.1027(4) 0.2665(3) 0.0337(8) Uani d D 1 N
O1 0.8168(2) 0.3366(3) 0.0284(2) 0.0385(8) Uani d . 1 O
O2 0.6852(2) 0.0710(3) 0.0999(2) 0.0403(8) Uani d . 1 O
O3 0.8806(2) 0.5276(3) -0.0447(3) 0.0507(9) Uani d . 1 O
O4 0.5642(2) -0.3237(4) 0.4002(3) 0.0600(10) Uani d . 1 O
O5 0.6747(2) 0.3394(3) 0.0784(3) 0.0440(8) Uani d D 1 O
O6 0.7247(3) -0.0239(4) -0.2728(3) 0.0670(10) Uani d D 1 O
C1 0.8706(3) 0.3970(4) 0.1052(4) 0.0350(10) Uani d . 1 C
C2 0.9072(3) 0.5029(5) 0.0695(4) 0.0400(10) Uani d . 1 C
C3 0.9633(3) 0.5714(6) 0.1460(5) 0.057(2) Uani d . 1 C
C4 0.9881(3) 0.5378(6) 0.2600(5) 0.058(2) Uani d . 1 C
C5 0.9543(3) 0.4356(5) 0.2970(4) 0.0490(10) Uani d . 1 C
C6 0.8962(3) 0.3649(4) 0.2229(4) 0.0370(10) Uani d . 1 C
C7 0.8595(3) 0.2657(4) 0.2702(4) 0.0330(10) Uani d . 1 C
C8 0.9021(4) 0.6450(6) -0.0862(5) 0.062(2) Uani d . 1 C
C9 0.7110(3) 0.0444(4) 0.2041(3) 0.0330(10) Uani d . 1 C
C10 0.6744(3) -0.0524(4) 0.2566(4) 0.0320(10) Uani d . 1 C
C11 0.6840(3) -0.0590(5) 0.3744(4) 0.0440(10) Uani d . 1 C
C12 0.6455(3) -0.1493(5) 0.4170(4) 0.0530(10) Uani d . 1 C
C13 0.5987(3) -0.2382(5) 0.3477(4) 0.0420(10) Uani d . 1 C
C14 0.5876(3) -0.2316(5) 0.2308(4) 0.0400(10) Uani d . 1 C
C15 0.6239(3) -0.1386(4) 0.1853(4) 0.0360(10) Uani d . 1 C
C16 0.5211(4) -0.4244(6) 0.3362(6) 0.070(2) Uani d . 1 C
C17 0.5928(3) 0.3411(6) 0.0542(5) 0.063(2) Uani d . 1 C
C18 0.7738(4) -0.1279(6) -0.2682(6) 0.066(2) Uani d . 1 C
H3 0.9853 0.6424 0.1210 0.068 Uiso calc R 1 H
H4 1.0275 0.5844 0.3112 0.070 Uiso calc R 1 H
H5 0.9709 0.4131 0.3740 0.059 Uiso calc R 1 H
H7 0.8772 0.2513 0.3487 0.039 Uiso calc R 1 H
H8A 0.8796 0.6496 -0.1677 0.094 Uiso calc R 1 H
H8B 0.9597 0.6514 -0.0688 0.094 Uiso calc R 1 H
H8C 0.8815 0.7129 -0.0500 0.094 Uiso calc R 1 H
H11 0.7169 -0.0016 0.4233 0.053 Uiso calc R 1 H
H12 0.6506 -0.1515 0.4955 0.063 Uiso calc R 1 H
H14 0.5554 -0.2906 0.1830 0.048 Uiso calc R 1 H
H15 0.6149 -0.1326 0.1062 0.043 Uiso calc R 1 H
H16A 0.5004 -0.4778 0.3858 0.105 Uiso calc R 1 H
H16B 0.5563 -0.4722 0.3026 0.105 Uiso calc R 1 H
H16C 0.4772 -0.3918 0.2765 0.105 Uiso calc R 1 H
H17A 0.5758 0.4159 0.0859 0.095 Uiso calc R 1 H
H17B 0.5746 0.2683 0.0872 0.095 Uiso calc R 1 H
H17C 0.5702 0.3404 -0.0274 0.095 Uiso calc R 1 H
H18A 0.8274 -0.1081 -0.2237 0.099 Uiso calc R 1 H
H18B 0.7748 -0.1511 -0.3445 0.099 Uiso calc R 1 H
H18C 0.7532 -0.1968 -0.2331 0.099 Uiso calc R 1 H
H19 0.798(3) 0.091(5) 0.3420(10) 0.051 Uiso d D 1 H
H20 0.696(3) 0.405(3) 0.112(4) 0.066 Uiso d D 1 H
H21 0.726(5) 0.034(5) -0.224(5) 0.101 Uiso d D 1 H

loop_
_atom_site_aniso_label
_atom_site_aniso_U_11
_atom_site_aniso_U_22
_atom_site_aniso_U_33
_atom_site_aniso_U_12
_atom_site_aniso_U_13
_atom_site_aniso_U_23
Fe1 0.0367(4) 0.0445(4) 0.0222(3) -0.0085(3) 0.0036(3) 0.0024(3)
Cl1 0.0499(8) 0.0637(9) 0.0255(5) -0.0080(6) -0.0005(5) 0.0028(5)
Cl2 0.0620(9) 0.0632(9) 0.0429(7) 0.0120(7) 0.0093(6) -0.0053(6)
N1 0.038(2) 0.034(2) 0.024(2) -0.001(2) 0.010(2) 0.000(2)
N2 0.033(2) 0.042(2) 0.024(2) -0.001(2) 0.004(2) 0.004(2)
O1 0.043(2) 0.044(2) 0.0250(10) -0.0100(10) 0.0040(10) 0.0030(10)
O2 0.042(2) 0.051(2) 0.0240(10) -0.012(2) 0.0030(10) 0.0040(10)
O3 0.053(2) 0.059(2) 0.037(2) -0.017(2) 0.006(2) 0.010(2)
O4 0.069(3) 0.061(3) 0.048(2) -0.030(2) 0.011(2) 0.012(2)
O5 0.036(2) 0.054(2) 0.040(2) -0.002(2) 0.006(2) -0.003(2)
O6 0.082(3) 0.056(3) 0.058(2) 0.013(2) 0.010(2) 0.002(2)
C1 0.031(2) 0.041(3) 0.032(2) -0.001(2) 0.007(2) -0.001(2)
C2 0.031(3) 0.047(3) 0.039(2) -0.005(2) 0.005(2) 0.005(2)
C3 0.051(3) 0.061(4) 0.053(3) -0.019(3) 0.005(3) 0.008(3)
C4 0.042(3) 0.068(4) 0.056(3) -0.021(3) -0.003(3) -0.011(3)
C5 0.045(3) 0.059(3) 0.039(3) -0.011(2) 0.005(2) 0.000(2)
C6 0.036(3) 0.036(2) 0.036(2) -0.002(2) 0.007(2) -0.003(2)
C7 0.029(2) 0.041(3) 0.026(2) 0.007(2) 0.003(2) 0.002(2)
C8 0.066(4) 0.058(4) 0.061(4) -0.007(3) 0.014(3) 0.017(3)
C9 0.040(3) 0.031(2) 0.028(2) 0.001(2) 0.010(2) 0.000(2)
C10 0.033(2) 0.033(2) 0.028(2) 0.004(2) 0.008(2) 0.002(2)
C11 0.054(3) 0.051(3) 0.027(2) -0.016(2) 0.010(2) -0.008(2)
C12 0.064(4) 0.066(4) 0.027(2) -0.022(3) 0.010(2) 0.004(2)
C13 0.037(3) 0.046(3) 0.043(3) -0.001(2) 0.009(2) 0.007(2)
C14 0.040(3) 0.039(3) 0.035(2) -0.004(2) 0.000(2) -0.004(2)
C15 0.033(3) 0.043(3) 0.027(2) 0.002(2) 0.002(2) -0.003(2)
C16 0.066(4) 0.060(4) 0.079(4) -0.029(3) 0.008(4) 0.009(3)
C17 0.039(3) 0.102(5) 0.050(3) 0.008(3) 0.012(3) 0.001(3)
C18 0.047(4) 0.055(4) 0.086(4) -0.001(3) 0.002(3) -0.003(3)

loop_
_atom_type_symbol
_atom_type_description
_atom_type_scat_dispersion_real
_atom_type_scat_dispersion_imag
_atom_type_scat_source
C C 0.0033 0.0016 'International Tables Vol C Tables 4.2.6.8 and 6.1.1.4'
H H 0.0000 0.0000 'International Tables Vol C Tables 4.2.6.8 and 6.1.1.4'
N N 0.0061 0.0033 'International Tables Vol C Tables 4.2.6.8 and 6.1.1.4'
O O 0.0106 0.0060 'International Tables Vol C Tables 4.2.6.8 and 6.1.1.4'
Cl Cl 0.1484 0.1585 'International Tables Vol C Tables 4.2.6.8 and 6.1.1.4'
Fe Fe 0.3463 0.8444 'International Tables Vol C Tables 4.2.6.8 and 6.1.1.4'

loop_
_geom_angle_atom_site_label_1
_geom_angle_atom_site_label_2
_geom_angle_atom_site_label_3
_geom_angle
_geom_angle_publ_flag
Cl1 Fe1 Cl2 96.34(6) yes
N1 Fe1 Cl1 167.60(10) yes
N1 Fe1 Cl2 91.60(10) yes
O1 Fe1 Cl1 103.30(10) yes
O1 Fe1 Cl2 98.80(10) yes
O1 Fe1 N1 84.80(10) yes
O1 Fe1 O2 158.20(10) yes
O1 Fe1 O5 83.70(10) yes
O2 Fe1 Cl1 96.35(9) yes
O2 Fe1 Cl2 88.30(10) yes
O2 Fe1 N1 74.30(10) yes
O2 Fe1 O5 87.60(10) yes
O5 Fe1 Cl1 87.90(10) yes
O5 Fe1 Cl2 174.40(10) yes
O5 Fe1 N1 83.60(10) yes
Fe1 O5 H20 120(4) no
N1 N2 H19 118(3) no
N1 C7 C6 123.6(4) no
N1 C7 H7 118.2 no
N2 N1 Fe1 111.8(3) no
N2 C9 C10 118.8(4) no
O1 C1 C2 117.9(4) no
O1 C1 C6 125.1(4) no
O2 C9 N2 119.5(4) no
O2 C9 C10 121.6(4) no
O3 C2 C1 114.0(4) no
O3 C8 H8A 109.5 no
O3 C8 H8B 109.5 no
O3 C8 H8C 109.5 no
O4 C13 C12 116.2(4) no
O4 C13 C14 124.4(5) no
O4 C16 H16A 109.5 no
O4 C16 H16B 109.5 no
O4 C16 H16C 109.5 no
O5 C17 H17A 109.5 no
O5 C17 H17B 109.5 no
O5 C17 H17C 109.5 no
O6 C18 H18A 109.5 no
O6 C18 H18B 109.5 no
O6 C18 H18C 109.5 no
C1 O1 Fe1 134.5(3) no
C1 C6 C7 122.0(4) no
C2 O3 C8 118.4(4) no
C2 C1 C6 117.0(4) no
C2 C3 C4 121.3(5) no
C2 C3 H3 119.4 no
C3 C2 O3 125.1(4) no
C3 C2 C1 120.9(4) no
C3 C4 H4 120.4 no
C4 C3 H3 119.4 no
C4 C5 C6 121.4(5) no
C4 C5 H5 119.3 no
C5 C4 C3 119.3(5) no
C5 C4 H4 120.4 no
C5 C6 C1 120.1(4) no
C5 C6 C7 117.8(4) no
C6 C5 H5 119.3 no
C6 C7 H7 118.2 no
C7 N1 Fe1 129.8(3) no
C7 N1 N2 118.3(4) no
C9 N2 N1 115.4(3) no
C9 N2 H19 127(3) no
C9 O2 Fe1 118.3(3) no
C10 C11 H11 120.3 no
C10 C15 H15 119.8 no
C11 C10 C9 122.7(4) no
C11 C10 C15 119.0(4) no
C11 C12 C13 121.7(4) no
C11 C12 H12 119.2 no
C12 C11 C10 119.5(5) no
C12 C11 H11 120.3 no
C12 C13 C14 119.4(5) no
C13 O4 C16 119.4(4) no
C13 C12 H12 119.2 no
C13 C14 H14 120.0 no
C14 C15 C10 120.4(4) no
C14 C15 H15 119.8 no
C15 C10 C9 118.2(4) no
C15 C14 C13 119.9(5) no
C15 C14 H14 120.0 no
C17 O5 Fe1 127.1(4) no
C17 O5 H20 113(4) no
C18 O6 H21 130(5) no
H8A C8 H8B 109.5 no
H8A C8 H8C 109.5 no
H8B C8 H8C 109.5 no
H16A C16 H16B 109.5 no
H16A C16 H16C 109.5 no
H16B C16 H16C 109.5 no
H17A C17 H17B 109.5 no
H17A C17 H17C 109.5 no
H17B C17 H17C 109.5 no
H18A C18 H18B 109.5 no
H18A C18 H18C 109.5 no
H18B C18 H18C 109.5 no

loop_
_geom_bond_atom_site_label_1
_geom_bond_atom_site_label_2
_geom_bond_distance
_geom_bond_publ_flag
Fe1 Cl1 2.247(2) yes
Fe1 Cl2 2.280(2) yes
Fe1 N1 2.135(4) yes
Fe1 O1 1.897(3) yes
Fe1 O2 2.033(3) yes
Fe1 O5 2.104(4) yes
N1 N2 1.371(5) yes
N1 C7 1.259(6) yes
N2 C9 1.309(6) yes
O1 C1 1.294(5) yes
O2 C9 1.253(5) yes
N2 H19 0.903(17) no
O3 C2 1.360(5) no
O3 C8 1.430(6) no
O4 C13 1.335(6) no
O4 C16 1.411(6) no
O5 C17 1.362(6) no
O5 H20 0.84(4) no
O6 C18 1.383(7) no
O6 H21 0.85(6) no
C1 C2 1.412(6) no
C1 C6 1.415(6) no
C2 C3 1.358(7) no
C3 C4 1.378(7) no
C3 H3 0.9300 no
C4 C5 1.362(7) no
C4 H4 0.9300 no
C5 C6 1.375(7) no
C5 H5 0.9300 no
C6 C7 1.425(6) no
C7 H7 0.9300 no
C8 H8A 0.9600 no
C8 H8B 0.9600 no
C8 H8C 0.9600 no
C9 C10 1.439(6) no
C10 C11 1.392(6) no
C10 C15 1.393(6) no
C11 C12 1.345(7) no
C11 H11 0.9300 no
C12 C13 1.373(7) no
C12 H12 0.9300 no
C13 C14 1.377(7) no
C14 C15 1.361(7) no
C14 H14 0.9300 no
C15 H15 0.9300 no
C16 H16A 0.9600 no
C16 H16B 0.9600 no
C16 H16C 0.9600 no
C17 H17A 0.9600 no
C17 H17B 0.9600 no
C17 H17C 0.9600 no
C18 H18A 0.9600 no
C18 H18B 0.9600 no
C18 H18C 0.9600 no

loop_
_geom_hbond_atom_site_label_D
_geom_hbond_atom_site_label_H
_geom_hbond_atom_site_label_A
_geom_hbond_site_symmetry_A
_geom_hbond_distance_DH
_geom_hbond_distance_HA
_geom_hbond_distance_DA
_geom_hbond_angle_DHA
_geom_hbond_publ_flag
N2 H19 O1 4_566 0.903(17) 2.33(3) 3.123(4) 148(4) yes
N2 H19 O3 4_566 0.903(17) 2.11(3) 2.872(5) 142(4) yes
O5 H20 O6 4_566 0.84(4) 1.84(2) 2.646(5) 158(6) yes
O6 H21 Cl1 . 0.85(6) 2.43(4) 3.201(4) 151(7) yes
O6 H21 Cl2 . 0.85(6) 2.79(6) 3.352(5) 126(6) yes

loop_
_geom_torsion_atom_site_label_1
_geom_torsion_atom_site_label_2
_geom_torsion_atom_site_label_3
_geom_torsion_atom_site_label_4
_geom_torsion
_geom_torsion_publ_flag
Fe1 N1 N2 C9 -8.3(5) no
Fe1 N1 C7 C6 -0.9(7) no
Fe1 O1 C1 C2 -175.1(3) no
Fe1 O1 C1 C6 5.2(7) no
Fe1 O2 C9 N2 2.2(6) no
Fe1 O2 C9 C10 -175.4(3) no
Cl1 Fe1 N1 N2 49.1(7) no
Cl1 Fe1 N1 C7 -130.9(5) no
Cl1 Fe1 O1 C1 167.9(4) no
Cl1 Fe1 O2 C9 -176.8(3) no
Cl2 Fe1 N1 N2 -80.9(3) no
Cl2 Fe1 N1 C7 99.1(4) no
Cl2 Fe1 O1 C1 -93.4(4) no
Cl2 Fe1 O2 C9 87.0(3) no
N1 Fe1 O1 C1 -2.5(4) no
N1 Fe1 O2 C9 -5.1(3) no
N1 Fe1 O5 C17 -125.6(4) no
N1 N2 C9 O2 4.4(6) no
N1 N2 C9 C10 -177.9(4) no
N2 N1 C7 C6 179.1(4) no
N2 C9 C10 C11 22.6(7) no
N2 C9 C10 C15 -160.8(4) no
O1 Fe1 N1 C7 0.4(4) no
O1 Fe1 N1 N2 -179.6(3) no
O1 Fe1 O2 C9 -22.7(6) no
O1 Fe1 O5 C17 149.0(4) no
O1 C1 C2 O3 -0.5(6) no
O1 C1 C2 C3 179.1(5) no
O1 C1 C6 C5 179.6(5) no
O1 C1 C6 C7 -4.9(7) no
O2 Fe1 N1 C7 -173.1(4) no
O2 Fe1 N1 N2 6.9(3) no
O2 Fe1 O1 C1 14.4(7) no
O2 Fe1 O5 C17 -51.1(4) no
O2 C9 C10 C11 -159.8(5) no
O2 C9 C10 C15 16.8(7) no
O3 C2 C3 C4 -178.4(5) no
O4 C13 C14 C15 178.3(5) no
O5 Fe1 N1 C7 -83.8(4) no
O5 Fe1 N1 N2 96.2(3) no
O5 Fe1 O1 C1 81.6(4) no
O5 Fe1 O2 C9 -89.2(3) no
C1 C2 C3 C4 2.1(9) no
C1 C6 C7 N1 2.9(7) no
C2 C1 C6 C5 0.0(7) no
C2 C1 C6 C7 175.4(4) no
C2 C3 C4 C5 -1.6(9) no
C3 C4 C5 C6 0.3(9) no
C4 C5 C6 C1 0.5(8) no
C4 C5 C6 C7 -175.1(5) no
C5 C6 C7 N1 178.4(5) no
C6 C1 C2 O3 179.2(4) no
C6 C1 C2 C3 -1.2(7) no
C7 N1 N2 C9 171.7(4) no
C8 O3 C2 C3 -11.1(8) no
C8 O3 C2 C1 168.5(4) no
C9 C10 C11 C12 177.4(5) no
C9 C10 C15 C14 -179.8(4) no
C10 C11 C12 C13 2.3(9) no
C11 C12 C13 O4 179.2(5) no
C11 C12 C13 C14 -3.3(9) no
C11 C10 C15 C14 -3.1(7) no
C12 C13 C14 C15 1.0(8) no
C13 C14 C15 C10 2.1(7) no
C15 C10 C11 C12 0.9(8) no
C16 O4 C13 C12 -174.5(5) no
C16 O4 C13 C14 8.1(8) no
